data_4326141
loop_
_publ_author_name
'Hongsui Sun'
'Jamie S. Ritch'
'Paul G. Hayes'

_publ_section_title
;
 Toward Stereoselective Lactide Polymerization Catalysts: Cationic Zinc
 Complexes Supported by a Chiral Phosphinimine Scaffold
;
_journal_name_full 'Inorganic Chemistry'
_journal_page_first 8063
_journal_page_last 8072
_journal_paper_doi 10.1021/ic201139b
_journal_volume 50
_journal_year 2011
_chemical_formula_sum 'C31 H32 N O P'
_chemical_formula_weight 465.55
_chemical_name_systematic
; 
 ? 
;
_space_group_IT_number 2
_symmetry_cell_setting triclinic
_symmetry_space_group_name_Hall '-P 1'
_symmetry_space_group_name_H-M 'P -1'
_atom_sites_solution_hydrogens geom
_atom_sites_solution_primary direct
_atom_sites_solution_secondary difmap
_audit_creation_method SHELXL-97
_cell_angle_alpha 96.5300(10)
_cell_angle_beta 101.0590(10)
_cell_angle_gamma 100.4420(10)
_cell_formula_units_Z 2
_cell_length_a 9.2839(8)
_cell_length_b 10.4980(7)
_cell_length_c 13.7598(8)
_cell_measurement_reflns_used 8643
_cell_measurement_temperature 173(2)
_cell_measurement_theta_max 22.37
_cell_measurement_theta_min 2.29
_cell_volume 1278.95(16)
_computing_cell_refinement 'Bruker SMART'
_computing_data_collection 'Bruker SMART'
_computing_data_reduction 'Bruker SAINT'
_computing_molecular_graphics 'Bruker SHELXTL'
_computing_publication_material 'Bruker SHELXTL'
_computing_structure_refinement 'SHELXL-97 (Sheldrick, 1997)'
_computing_structure_solution 'SHELXS-97 (Sheldrick, 1990)'
_diffrn_ambient_temperature 173(2)
_diffrn_measured_fraction_theta_full 0.998
_diffrn_measured_fraction_theta_max 0.990
_diffrn_measurement_device_type 'CCD area detector'
_diffrn_measurement_method 'phi and omega scans'
_diffrn_radiation_monochromator graphite
_diffrn_radiation_source 'fine-focus sealed tube'
_diffrn_radiation_type MoK\a
_diffrn_radiation_wavelength 0.71073
_diffrn_reflns_av_R_equivalents 0.0431
_diffrn_reflns_av_sigmaI/netI 0.0499
_diffrn_reflns_limit_h_max 12
_diffrn_reflns_limit_h_min -11
_diffrn_reflns_limit_k_max 13
_diffrn_reflns_limit_k_min -13
_diffrn_reflns_limit_l_max 17
_diffrn_reflns_limit_l_min -17
_diffrn_reflns_number 18277
_diffrn_reflns_theta_full 25.00
_diffrn_reflns_theta_max 27.41
_diffrn_reflns_theta_min 2.00
_exptl_absorpt_coefficient_mu 0.131
_exptl_absorpt_correction_T_max 0.9919
_exptl_absorpt_correction_T_min 0.9601
_exptl_absorpt_correction_type multi-scan
_exptl_absorpt_process_details 'Blessing, R. H. (1995) Acta Cryst. A51, 33-38'
_exptl_crystal_density_diffrn 1.209
_exptl_crystal_description plate
_exptl_crystal_F_000 496
_exptl_crystal_size_max 0.31
_exptl_crystal_size_mid 0.22
_exptl_crystal_size_min 0.06
_refine_diff_density_max 0.241
_refine_diff_density_min -0.322
_refine_diff_density_rms 0.037
_refine_ls_extinction_method none
_refine_ls_goodness_of_fit_ref 1.009
_refine_ls_hydrogen_treatment constr
_refine_ls_matrix_type full
_refine_ls_number_parameters 312
_refine_ls_number_reflns 5768
_refine_ls_number_restraints 0
_refine_ls_restrained_S_all 1.009
_refine_ls_R_factor_all 0.0570
_refine_ls_R_factor_gt 0.0375
_refine_ls_shift/su_max 0.000
_refine_ls_shift/su_mean 0.000
_refine_ls_structure_factor_coef Fsqd
_refine_ls_weighting_details 'calc w=1/[\s^2^(Fo^2^)+(0.0446P)^2^+0.0000P] where P=(Fo^2^+2Fc^2^)/3'
_refine_ls_weighting_scheme calc
_refine_ls_wR_factor_gt 0.0886
_refine_ls_wR_factor_ref 0.0941
_reflns_number_gt 4194
_reflns_number_total 5768
_reflns_threshold_expression >2sigma(I)
_cod_data_source_file ic201139b_si_002_2.cif
_cod_data_source_block compound7
_cod_database_code 4326141

loop_
_symmetry_equiv_pos_as_xyz
'x, y, z'
'-x, -y, -z'

loop_
_atom_site_label
_atom_site_type_symbol
_atom_site_fract_x
_atom_site_fract_y
_atom_site_fract_z
_atom_site_U_iso_or_equiv
_atom_site_adp_type
_atom_site_occupancy
_atom_site_symmetry_multiplicity
_atom_site_calc_flag
_atom_site_refinement_flags
P1 P 0.07473(4) 0.84215(4) 0.28585(3) 0.02427(11) Uani 1 1 d .
O1 O 0.15639(10) 0.57312(9) 0.17790(7) 0.0290(2) Uani 1 1 d .
N1 N -0.07984(12) 0.86332(11) 0.30355(9) 0.0277(3) Uani 1 1 d .
C1 C 0.10053(16) 0.83592(15) 0.15935(11) 0.0319(3) Uani 1 1 d .
H1A H 0.0250 0.7644 0.1159 0.048 Uiso 1 1 calc R
H1B H 0.2010 0.8208 0.1571 0.048 Uiso 1 1 calc R
H1C H 0.0897 0.9192 0.1361 0.048 Uiso 1 1 calc R
C2 C 0.12738(14) 0.69807(14) 0.33223(10) 0.0252(3) Uani 1 1 d .
C3 C 0.13115(16) 0.69128(14) 0.43399(11) 0.0312(3) Uani 1 1 d .
H3 H 0.1114 0.7630 0.4744 0.037 Uiso 1 1 calc R
C4 C 0.16259(17) 0.58390(15) 0.47782(11) 0.0357(4) Uani 1 1 d .
H4 H 0.1645 0.5840 0.5471 0.043 Uiso 1 1 calc R
C5 C 0.19123(16) 0.47689(15) 0.42223(11) 0.0344(4) Uani 1 1 d .
H5 H 0.2130 0.4037 0.4526 0.041 Uiso 1 1 calc R
C6 C 0.18747(15) 0.47852(14) 0.32098(11) 0.0276(3) Uani 1 1 d .
C7 C 0.15610(14) 0.58849(14) 0.27921(10) 0.0251(3) Uani 1 1 d .
C8 C 0.20969(15) 0.38863(14) 0.23995(11) 0.0289(3) Uani 1 1 d .
C9 C 0.24975(16) 0.26697(15) 0.23097(13) 0.0367(4) Uani 1 1 d .
H9 H 0.2632 0.2214 0.2868 0.044 Uiso 1 1 calc R
C10 C 0.26944(18) 0.21429(16) 0.13924(13) 0.0424(4) Uani 1 1 d .
H10 H 0.2974 0.1316 0.1322 0.051 Uiso 1 1 calc R
C11 C 0.24934(18) 0.27944(17) 0.05683(13) 0.0443(4) Uani 1 1 d .
H11 H 0.2639 0.2405 -0.0054 0.053 Uiso 1 1 calc R
C12 C 0.20846(17) 0.40014(16) 0.06368(12) 0.0377(4) Uani 1 1 d .
H12 H 0.1938 0.4452 0.0077 0.045 Uiso 1 1 calc R
C13 C 0.19032(15) 0.45110(14) 0.15604(11) 0.0289(3) Uani 1 1 d .
C14 C 0.21992(15) 0.97283(13) 0.36207(10) 0.0255(3) Uani 1 1 d .
C15 C 0.36688(15) 0.99324(15) 0.34744(11) 0.0327(4) Uani 1 1 d .
H15 H 0.3925 0.9380 0.2967 0.039 Uiso 1 1 calc R
C16 C 0.47495(17) 1.09501(16) 0.40775(13) 0.0409(4) Uani 1 1 d .
H16 H 0.5741 1.1108 0.3966 0.049 Uiso 1 1 calc R
C17 C 0.44054(17) 1.17323(16) 0.48342(13) 0.0408(4) Uani 1 1 d .
H17 H 0.5157 1.2422 0.5244 0.049 Uiso 1 1 calc R
C18 C 0.29591(17) 1.15135(15) 0.49998(12) 0.0368(4) Uani 1 1 d .
H18 H 0.2723 1.2038 0.5533 0.044 Uiso 1 1 calc R
C19 C 0.18614(16) 1.05265(14) 0.43843(11) 0.0298(3) Uani 1 1 d .
H19 H 0.0865 1.0394 0.4486 0.036 Uiso 1 1 calc R
C20 C -0.21902(14) 0.84296(14) 0.23536(10) 0.0260(3) Uani 1 1 d .
C21 C -0.32307(15) 0.72251(14) 0.22057(11) 0.0296(3) Uani 1 1 d .
C22 C -0.46311(16) 0.70918(16) 0.15718(12) 0.0373(4) Uani 1 1 d .
H22 H -0.5334 0.6283 0.1465 0.045 Uiso 1 1 calc R
C23 C -0.50181(16) 0.81064(17) 0.10971(12) 0.0389(4) Uani 1 1 d .
H23 H -0.5980 0.7995 0.0669 0.047 Uiso 1 1 calc R
C24 C -0.40032(16) 0.92864(16) 0.12460(11) 0.0342(4) Uani 1 1 d .
H24 H -0.4280 0.9984 0.0920 0.041 Uiso 1 1 calc R
C25 C -0.25820(15) 0.94730(14) 0.18640(10) 0.0282(3) Uani 1 1 d .
C26 C -0.28250(16) 0.60801(15) 0.26927(11) 0.0340(4) Uani 1 1 d .
H26 H -0.1976 0.6436 0.3284 0.041 Uiso 1 1 calc R
C27 C -0.41152(18) 0.53067(18) 0.30695(13) 0.0489(5) Uani 1 1 d .
H27A H -0.4514 0.5910 0.3492 0.073 Uiso 1 1 calc R
H27B H -0.3746 0.4663 0.3461 0.073 Uiso 1 1 calc R
H27C H -0.4912 0.4852 0.2496 0.073 Uiso 1 1 calc R
C28 C -0.22852(19) 0.51508(16) 0.19723(13) 0.0447(4) Uani 1 1 d .
H28A H -0.3115 0.4748 0.1404 0.067 Uiso 1 1 calc R
H28B H -0.1934 0.4465 0.2323 0.067 Uiso 1 1 calc R
H28C H -0.1460 0.5643 0.1729 0.067 Uiso 1 1 calc R
C29 C -0.14900(16) 1.07814(14) 0.20321(11) 0.0302(3) Uani 1 1 d .
H29 H -0.0456 1.0598 0.2168 0.036 Uiso 1 1 calc R
C30 C -0.1632(2) 1.16438(16) 0.29600(13) 0.0469(4) Uani 1 1 d .
H30A H -0.2606 1.1901 0.2836 0.070 Uiso 1 1 calc R
H30B H -0.0826 1.2430 0.3114 0.070 Uiso 1 1 calc R
H30C H -0.1554 1.1156 0.3528 0.070 Uiso 1 1 calc R
C31 C -0.1627(2) 1.15053(18) 0.11289(13) 0.0529(5) Uani 1 1 d .
H31A H -0.1568 1.0922 0.0535 0.079 Uiso 1 1 calc R
H31B H -0.0809 1.2279 0.1258 0.079 Uiso 1 1 calc R
H31C H -0.2593 1.1779 0.1013 0.079 Uiso 1 1 calc R

loop_
_atom_site_aniso_label
_atom_site_aniso_U_11
_atom_site_aniso_U_22
_atom_site_aniso_U_33
_atom_site_aniso_U_23
_atom_site_aniso_U_13
_atom_site_aniso_U_12
P1 0.02234(18) 0.0262(2) 0.0242(2) 0.00468(15) 0.00501(14) 0.00442(15)
O1 0.0334(5) 0.0288(6) 0.0251(5) 0.0028(4) 0.0080(4) 0.0062(4)
N1 0.0209(6) 0.0331(7) 0.0275(6) 0.0035(5) 0.0036(5) 0.0039(5)
C1 0.0362(8) 0.0338(9) 0.0289(8) 0.0087(7) 0.0102(6) 0.0097(7)
C2 0.0219(7) 0.0279(8) 0.0252(7) 0.0047(6) 0.0051(6) 0.0036(6)
C3 0.0351(8) 0.0319(9) 0.0270(8) 0.0032(7) 0.0079(6) 0.0078(7)
C4 0.0448(9) 0.0389(9) 0.0253(8) 0.0088(7) 0.0080(7) 0.0102(7)
C5 0.0397(9) 0.0328(9) 0.0332(9) 0.0131(7) 0.0081(7) 0.0089(7)
C6 0.0258(7) 0.0258(8) 0.0309(8) 0.0057(6) 0.0065(6) 0.0037(6)
C7 0.0227(7) 0.0299(8) 0.0226(7) 0.0049(6) 0.0057(6) 0.0034(6)
C8 0.0247(7) 0.0272(8) 0.0335(8) 0.0033(6) 0.0070(6) 0.0023(6)
C9 0.0342(8) 0.0279(9) 0.0483(10) 0.0062(7) 0.0103(7) 0.0054(7)
C10 0.0420(9) 0.0283(9) 0.0570(11) -0.0019(8) 0.0153(8) 0.0078(7)
C11 0.0438(9) 0.0408(10) 0.0461(10) -0.0087(8) 0.0172(8) 0.0043(8)
C12 0.0415(9) 0.0371(9) 0.0339(9) 0.0010(7) 0.0131(7) 0.0042(7)
C13 0.0270(7) 0.0247(8) 0.0333(8) -0.0004(6) 0.0079(6) 0.0027(6)
C14 0.0225(7) 0.0254(8) 0.0292(8) 0.0084(6) 0.0051(6) 0.0047(6)
C15 0.0256(7) 0.0351(9) 0.0387(9) 0.0072(7) 0.0084(6) 0.0071(6)
C16 0.0232(7) 0.0442(10) 0.0531(11) 0.0118(8) 0.0062(7) 0.0013(7)
C17 0.0325(8) 0.0351(9) 0.0465(10) 0.0056(8) -0.0017(7) -0.0026(7)
C18 0.0391(9) 0.0328(9) 0.0341(9) 0.0019(7) 0.0044(7) 0.0027(7)
C19 0.0266(7) 0.0306(8) 0.0321(8) 0.0056(7) 0.0080(6) 0.0038(6)
C20 0.0205(6) 0.0333(8) 0.0241(7) 0.0015(6) 0.0062(5) 0.0060(6)
C21 0.0236(7) 0.0339(9) 0.0303(8) 0.0040(7) 0.0064(6) 0.0034(6)
C22 0.0238(7) 0.0448(10) 0.0384(9) 0.0029(8) 0.0042(7) -0.0007(7)
C23 0.0234(7) 0.0558(11) 0.0357(9) 0.0051(8) 0.0012(6) 0.0101(7)
C24 0.0317(8) 0.0425(10) 0.0314(8) 0.0071(7) 0.0061(6) 0.0156(7)
C25 0.0263(7) 0.0337(8) 0.0263(8) 0.0023(6) 0.0082(6) 0.0094(6)
C26 0.0273(8) 0.0352(9) 0.0349(9) 0.0075(7) 0.0025(6) -0.0023(7)
C27 0.0389(9) 0.0526(11) 0.0501(11) 0.0154(9) 0.0079(8) -0.0061(8)
C28 0.0457(10) 0.0401(10) 0.0478(11) 0.0080(8) 0.0073(8) 0.0099(8)
C29 0.0321(8) 0.0303(8) 0.0305(8) 0.0070(6) 0.0080(6) 0.0095(6)
C30 0.0550(11) 0.0356(10) 0.0483(11) -0.0024(8) 0.0175(9) 0.0040(8)
C31 0.0574(11) 0.0538(12) 0.0440(11) 0.0192(9) 0.0071(9) -0.0002(9)

loop_
_atom_type_symbol
_atom_type_description
_atom_type_scat_dispersion_real
_atom_type_scat_dispersion_imag
_atom_type_scat_source
C C 0.0033 0.0016 'International Tables Vol C Tables 4.2.6.8 and 6.1.1.4'
H H 0.0000 0.0000 'International Tables Vol C Tables 4.2.6.8 and 6.1.1.4'
N N 0.0061 0.0033 'International Tables Vol C Tables 4.2.6.8 and 6.1.1.4'
O O 0.0106 0.0060 'International Tables Vol C Tables 4.2.6.8 and 6.1.1.4'
P P 0.1023 0.0942 'International Tables Vol C Tables 4.2.6.8 and 6.1.1.4'

loop_
_geom_angle_atom_site_label_1
_geom_angle_atom_site_label_2
_geom_angle_atom_site_label_3
_geom_angle
N1 P1 C1 116.72(7)
N1 P1 C14 108.97(6)
C1 P1 C14 107.11(7)
N1 P1 C2 113.34(6)
C1 P1 C2 107.54(7)
C14 P1 C2 101.99(6)
C7 O1 C13 105.46(11)
C20 N1 P1 130.06(10)
P1 C1 H1A 109.5
P1 C1 H1B 109.5
H1A C1 H1B 109.5
P1 C1 H1C 109.5
H1A C1 H1C 109.5
H1B C1 H1C 109.5
C7 C2 C3 114.55(13)
C7 C2 P1 128.66(11)
C3 C2 P1 116.66(11)
C4 C3 C2 122.53(14)
C4 C3 H3 118.7
C2 C3 H3 118.7
C5 C4 C3 121.00(14)
C5 C4 H4 119.5
C3 C4 H4 119.5
C4 C5 C6 118.60(14)
C4 C5 H5 120.7
C6 C5 H5 120.7
C5 C6 C7 118.97(13)
C5 C6 C8 135.07(14)
C7 C6 C8 105.95(12)
O1 C7 C2 124.49(13)
O1 C7 C6 111.17(12)
C2 C7 C6 124.34(13)
C13 C8 C9 118.66(14)
C13 C8 C6 105.65(13)
C9 C8 C6 135.60(14)
C10 C9 C8 118.42(15)
C10 C9 H9 120.8
C8 C9 H9 120.8
C9 C10 C11 121.46(15)
C9 C10 H10 119.3
C11 C10 H10 119.3
C12 C11 C10 121.21(15)
C12 C11 H11 119.4
C10 C11 H11 119.4
C13 C12 C11 116.30(16)
C13 C12 H12 121.9
C11 C12 H12 121.9
C12 C13 O1 124.24(14)
C12 C13 C8 123.95(14)
O1 C13 C8 111.77(12)
C19 C14 C15 119.24(13)
C19 C14 P1 119.39(10)
C15 C14 P1 121.35(11)
C16 C15 C14 119.40(14)
C16 C15 H15 120.3
C14 C15 H15 120.3
C17 C16 C15 120.90(14)
C17 C16 H16 119.5
C15 C16 H16 119.5
C16 C17 C18 119.96(15)
C16 C17 H17 120.0
C18 C17 H17 120.0
C19 C18 C17 119.64(15)
C19 C18 H18 120.2
C17 C18 H18 120.2
C18 C19 C14 120.80(13)
C18 C19 H19 119.6
C14 C19 H19 119.6
N1 C20 C21 120.55(13)
N1 C20 C25 119.38(12)
C21 C20 C25 119.95(12)
C22 C21 C20 118.74(14)
C22 C21 C26 120.15(13)
C20 C21 C26 121.08(12)
C23 C22 C21 121.47(14)
C23 C22 H22 119.3
C21 C22 H22 119.3
C22 C23 C24 119.77(14)
C22 C23 H23 120.1
C24 C23 H23 120.1
C23 C24 C25 121.32(15)
C23 C24 H24 119.3
C25 C24 H24 119.3
C24 C25 C20 118.74(13)
C24 C25 C29 120.64(14)
C20 C25 C29 120.59(12)
C21 C26 C28 110.77(13)
C21 C26 C27 113.31(13)
C28 C26 C27 109.27(13)
C21 C26 H26 107.8
C28 C26 H26 107.8
C27 C26 H26 107.8
C26 C27 H27A 109.5
C26 C27 H27B 109.5
H27A C27 H27B 109.5
C26 C27 H27C 109.5
H27A C27 H27C 109.5
H27B C27 H27C 109.5
C26 C28 H28A 109.5
C26 C28 H28B 109.5
H28A C28 H28B 109.5
C26 C28 H28C 109.5
H28A C28 H28C 109.5
H28B C28 H28C 109.5
C25 C29 C30 110.46(12)
C25 C29 C31 113.98(13)
C30 C29 C31 110.85(14)
C25 C29 H29 107.1
C30 C29 H29 107.1
C31 C29 H29 107.1
C29 C30 H30A 109.5
C29 C30 H30B 109.5
H30A C30 H30B 109.5
C29 C30 H30C 109.5
H30A C30 H30C 109.5
H30B C30 H30C 109.5
C29 C31 H31A 109.5
C29 C31 H31B 109.5
H31A C31 H31B 109.5
C29 C31 H31C 109.5
H31A C31 H31C 109.5
H31B C31 H31C 109.5

loop_
_geom_bond_atom_site_label_1
_geom_bond_atom_site_label_2
_geom_bond_distance
P1 N1 1.5509(11)
P1 C1 1.7975(14)
P1 C14 1.8053(14)
P1 C2 1.8172(15)
O1 C7 1.3855(16)
O1 C13 1.3876(16)
N1 C20 1.4088(17)
C1 H1A 0.9800
C1 H1B 0.9800
C1 H1C 0.9800
C2 C7 1.3862(19)
C2 C3 1.4041(19)
C3 C4 1.388(2)
C3 H3 0.9500
C4 C5 1.382(2)
C4 H4 0.9500
C5 C6 1.3891(19)
C5 H5 0.9500
C6 C7 1.3987(19)
C6 C8 1.4476(19)
C8 C13 1.389(2)
C8 C9 1.392(2)
C9 C10 1.378(2)
C9 H9 0.9500
C10 C11 1.389(2)
C10 H10 0.9500
C11 C12 1.385(2)
C11 H11 0.9500
C12 C13 1.375(2)
C12 H12 0.9500
C14 C19 1.3878(19)
C14 C15 1.3989(18)
C15 C16 1.388(2)
C15 H15 0.9500
C16 C17 1.374(2)
C16 H16 0.9500
C17 C18 1.388(2)
C17 H17 0.9500
C18 C19 1.3841(19)
C18 H18 0.9500
C19 H19 0.9500
C20 C21 1.4131(19)
C20 C25 1.416(2)
C21 C22 1.3935(19)
C21 C26 1.512(2)
C22 C23 1.377(2)
C22 H22 0.9500
C23 C24 1.382(2)
C23 H23 0.9500
C24 C25 1.3930(19)
C24 H24 0.9500
C25 C29 1.517(2)
C26 C28 1.528(2)
C26 C27 1.531(2)
C26 H26 1.0000
C27 H27A 0.9800
C27 H27B 0.9800
C27 H27C 0.9800
C28 H28A 0.9800
C28 H28B 0.9800
C28 H28C 0.9800
C29 C30 1.520(2)
C29 C31 1.526(2)
C29 H29 1.0000
C30 H30A 0.9800
C30 H30B 0.9800
C30 H30C 0.9800
C31 H31A 0.9800
C31 H31B 0.9800
C31 H31C 0.9800

loop_
_geom_torsion_atom_site_label_1
_geom_torsion_atom_site_label_2
_geom_torsion_atom_site_label_3
_geom_torsion_atom_site_label_4
_geom_torsion
C1 P1 N1 C20 19.99(16)
C14 P1 N1 C20 141.41(13)
C2 P1 N1 C20 -105.79(13)
N1 P1 C2 C7 119.41(13)
C1 P1 C2 C7 -11.13(14)
C14 P1 C2 C7 -123.62(13)
N1 P1 C2 C3 -56.25(12)
C1 P1 C2 C3 173.21(10)
C14 P1 C2 C3 60.72(11)
C7 C2 C3 C4 0.6(2)
P1 C2 C3 C4 176.88(11)
C2 C3 C4 C5 -0.4(2)
C3 C4 C5 C6 -0.2(2)
C4 C5 C6 C7 0.5(2)
C4 C5 C6 C8 -179.66(15)
C13 O1 C7 C2 179.83(12)
C13 O1 C7 C6 -0.62(14)
C3 C2 C7 O1 179.18(12)
P1 C2 C7 O1 3.4(2)
C3 C2 C7 C6 -0.31(19)
P1 C2 C7 C6 -176.04(11)
C5 C6 C7 O1 -179.78(12)
C8 C6 C7 O1 0.34(14)
C5 C6 C7 C2 -0.2(2)
C8 C6 C7 C2 179.88(12)
C5 C6 C8 C13 -179.77(15)
C7 C6 C8 C13 0.09(14)
C5 C6 C8 C9 -3.3(3)
C7 C6 C8 C9 176.57(16)
C13 C8 C9 C10 0.4(2)
C6 C8 C9 C10 -175.70(15)
C8 C9 C10 C11 -0.4(2)
C9 C10 C11 C12 -0.1(2)
C10 C11 C12 C13 0.4(2)
C11 C12 C13 O1 176.95(13)
C11 C12 C13 C8 -0.4(2)
C7 O1 C13 C12 -176.93(13)
C7 O1 C13 C8 0.68(14)
C9 C8 C13 C12 -0.1(2)
C6 C8 C13 C12 177.13(13)
C9 C8 C13 O1 -177.68(12)
C6 C8 C13 O1 -0.48(15)
N1 P1 C14 C19 14.05(14)
C1 P1 C14 C19 141.16(12)
C2 P1 C14 C19 -106.03(12)
N1 P1 C14 C15 -167.62(11)
C1 P1 C14 C15 -40.51(14)
C2 P1 C14 C15 72.30(13)
C19 C14 C15 C16 -1.7(2)
P1 C14 C15 C16 179.95(12)
C14 C15 C16 C17 2.0(2)
C15 C16 C17 C18 -0.3(2)
C16 C17 C18 C19 -1.6(2)
C17 C18 C19 C14 1.8(2)
C15 C14 C19 C18 -0.2(2)
P1 C14 C19 C18 178.19(11)
P1 N1 C20 C21 93.10(16)
P1 N1 C20 C25 -91.01(16)
N1 C20 C21 C22 176.06(13)
C25 C20 C21 C22 0.2(2)
N1 C20 C21 C26 -6.1(2)
C25 C20 C21 C26 178.03(13)
C20 C21 C22 C23 -0.4(2)
C26 C21 C22 C23 -178.29(14)
C21 C22 C23 C24 0.1(2)
C22 C23 C24 C25 0.5(2)
C23 C24 C25 C20 -0.7(2)
C23 C24 C25 C29 -179.05(13)
N1 C20 C25 C24 -175.55(12)
C21 C20 C25 C24 0.4(2)
N1 C20 C25 C29 2.79(19)
C21 C20 C25 C29 178.70(12)
C22 C21 C26 C28 82.13(17)
C20 C21 C26 C28 -95.67(16)
C22 C21 C26 C27 -41.08(19)
C20 C21 C26 C27 141.12(14)
C24 C25 C29 C30 92.78(16)
C20 C25 C29 C30 -85.53(16)
C24 C25 C29 C31 -32.79(19)
C20 C25 C29 C31 148.90(14)
